data_4312345
loop_
_publ_author_name
'Ryo Horikoshi'
'Chisato Nambu'
'Tomoyuki Mochida'

_publ_contact_author_address
;
Department of Chemistry, Faculty of Science, Toho University Miyama 2-2-1, 
Funabashi, Chiba, 274-8510, Japan 
;
_publ_contact_author_email ' mochida@chem.sci.toho-u.ac.jp '
_publ_contact_author_fax ' +81-47-472-4406 '
_publ_contact_author_name ' Dr. Tomoyuki Mochida '
_publ_contact_author_phone ' +81-47-472-4406 '
_publ_section_title
;
 Metal-Centered Ferrocene Clusters from 5-Ferrocenylpyrimidine and
 Ferrocenylpyrazine
;
_journal_name_full 'Inorganic Chemistry'
_journal_page_first 6868
_journal_page_last 6875
_journal_paper_doi 10.1021/ic034684y
_journal_volume 42
_journal_year 2003
_chemical_formula_moiety 'C28 H24 Cu Fe2 N6 O6 '
_chemical_formula_sum 'C28 H24 Cu Fe2 N6 O6'
_chemical_formula_weight 715.77
_space_group_IT_number 14
_symmetry_cell_setting monoclinic
_symmetry_Int_Tables_number 14
_symmetry_space_group_name_Hall '-P 2yab'
_symmetry_space_group_name_H-M 'P 1 21/a 1'
_cell_angle_alpha 90
_cell_angle_beta 105.02(2)
_cell_angle_gamma 90
_cell_formula_units_Z 2
_cell_length_a 10.243(4)
_cell_length_b 7.820(3)
_cell_length_c 17.913(3)
_cell_measurement_reflns_used 25
_cell_measurement_temperature 296.2
_cell_measurement_theta_max 15.0
_cell_measurement_theta_min 14.2
_cell_volume 1385.8(8)
_computing_cell_refinement 'MSC/AFC Diffractometer Control'
_computing_data_collection 'MSC/AFC Diffractometer Control'
_computing_data_reduction 'teXsan Ver. 1.11'
_computing_publication_material 'teXsan Ver. 1.11'
_computing_structure_refinement 'teXsan Ver. 1.10'
_computing_structure_solution SHELXS97
_diffrn_measured_fraction_theta_full 0.9994
_diffrn_measured_fraction_theta_max 0.9994
_diffrn_measurement_device_type 'Rigaku AFC5S'
_diffrn_measurement_method \w-2\q
_diffrn_radiation_type 'Mo K\a'
_diffrn_radiation_wavelength 0.7107
_diffrn_reflns_av_R_equivalents 0.020
_diffrn_reflns_limit_h_max 13
_diffrn_reflns_limit_h_min 0
_diffrn_reflns_limit_k_max 10
_diffrn_reflns_limit_k_min 0
_diffrn_reflns_limit_l_max 22
_diffrn_reflns_limit_l_min -23
_diffrn_reflns_number 3617
_diffrn_reflns_theta_full 27.49
_diffrn_reflns_theta_max 27.49
_diffrn_standards_decay_% 0.27
_diffrn_standards_interval_count 150
_diffrn_standards_number 3
_exptl_absorpt_coefficient_mu 1.848
_exptl_absorpt_correction_T_max 1.000
_exptl_absorpt_correction_T_min 0.594
_exptl_absorpt_correction_type psi-scan
_exptl_absorpt_process_details '(North, Phillips & Mathews, 1968)'
_exptl_crystal_colour orange
_exptl_crystal_density_diffrn 1.715
_exptl_crystal_density_method 'not measured'
_exptl_crystal_description prismatic
_exptl_crystal_size_max 0.500
_exptl_crystal_size_mid 0.500
_exptl_crystal_size_min 0.100
_refine_diff_density_max 0.43
_refine_diff_density_min -0.41
_refine_ls_extinction_method none
_refine_ls_goodness_of_fit_ref 1.059
_refine_ls_hydrogen_treatment noref
_refine_ls_number_parameters 196
_refine_ls_number_reflns 1949
_refine_ls_R_factor_gt 0.0395
_refine_ls_shift/su_max 0.0001
_refine_ls_structure_factor_coef Fsqd
_refine_ls_weighting_details 'w = 1/[\s^2^(Fo^2^) + (0.10000(Max(Fo^2^,0) + 2Fc^2^)/3)^2^]'
_refine_ls_weighting_scheme calc
_refine_ls_wR_factor_ref 0.1299
_reflns_number_gt 1949
_reflns_number_total 3192
_reflns_threshold_expression F^2^>2.0\s(F^2^)
_cod_data_source_file ic034684ysi20030624_114254_5.cif
_cod_data_source_block compound_3
_cod_original_formula_sum 'C28 H24 Cu Fe2 N6 O6 '
_cod_database_code 4312345

loop_
_symmetry_equiv_pos_as_xyz
x,y,z
1/2-x,1/2+y,-z
-x,-y,-z
1/2+x,1/2-y,z

loop_
_atom_site_label
_atom_site_type_symbol
_atom_site_fract_x
_atom_site_fract_y
_atom_site_fract_z
_atom_site_U_iso_or_equiv
_atom_site_adp_type
_atom_site_occupancy
_atom_site_calc_flag
_atom_site_refinement_flags
_atom_site_disorder_assembly
_atom_site_disorder_group
Cu Cu 0.5000 0.5000 0.0000 0.0352(2) Uani 1.00 d S . .
Fe Fe 0.58246(6) 0.50740(7) 0.35744(4) 0.0292(2) Uani 1.00 d . . .
O(1) O 0.6095(4) 0.6679(4) 0.0755(2) 0.0438(10) Uani 1.00 d . . .
O(2) O 0.7511(5) 0.5211(5) 0.0306(3) 0.067(1) Uani 1.00 d . . .
O(3) O 0.8223(5) 0.7298(6) 0.1103(3) 0.089(2) Uani 1.00 d . . .
N(1) N 0.5133(4) 0.3345(5) 0.0850(2) 0.036(1) Uani 1.00 d . . .
N(2) N 0.5511(5) 0.1097(5) 0.2082(2) 0.042(1) Uani 1.00 d . . .
N(3) N 0.7329(5) 0.6411(5) 0.0731(3) 0.052(1) Uani 1.00 d . . .
C(1) C 0.4843(5) 0.3808(5) 0.1508(3) 0.035(1) Uani 1.00 d . . .
C(2) C 0.5046(4) 0.2690(5) 0.2133(2) 0.032(1) Uani 1.00 d . . .
C(3) C 0.5766(6) 0.0666(6) 0.1417(3) 0.048(1) Uani 1.00 d . . .
C(4) C 0.5583(5) 0.1755(6) 0.0801(3) 0.043(1) Uani 1.00 d . . .
C(5) C 0.4789(5) 0.3200(5) 0.2861(3) 0.033(1) Uani 1.00 d . . .
C(6) C 0.3891(5) 0.4514(6) 0.2982(3) 0.036(1) Uani 1.00 d . . .
C(7) C 0.3995(5) 0.4594(6) 0.3789(3) 0.043(1) Uani 1.00 d . . .
C(8) C 0.4960(5) 0.3380(6) 0.4166(3) 0.042(1) Uani 1.00 d . . .
C(9) C 0.5455(5) 0.2508(6) 0.3599(2) 0.036(1) Uani 1.00 d . . .
C(10) C 0.729(1) 0.604(1) 0.3127(6) 0.099(3) Uani 1.00 d . . .
C(11) C 0.635(1) 0.726(1) 0.3133(6) 0.107(3) Uani 1.00 d . . .
C(12) C 0.6287(8) 0.7513(8) 0.3843(7) 0.097(3) Uani 1.00 d . . .
C(13) C 0.7202(8) 0.646(1) 0.4336(4) 0.080(2) Uani 1.00 d . . .
C(14) C 0.7831(6) 0.5537(9) 0.3876(7) 0.084(3) Uani 1.00 d . . .
H(1) H 0.4494 0.4919 0.1550 0.0760 Uiso 1.00 calc . . .
H(2) H 0.6089 -0.0453 0.1365 0.0760 Uiso 1.00 calc . . .
H(3) H 0.5777 0.1382 0.0337 0.0760 Uiso 1.00 calc . . .
H(4) H 0.3321 0.5198 0.2592 0.0760 Uiso 1.00 calc . . .
H(5) H 0.3512 0.5352 0.4034 0.0760 Uiso 1.00 calc . . .
H(6) H 0.5236 0.3179 0.4708 0.0760 Uiso 1.00 calc . . .
H(7) H 0.6116 0.1627 0.3695 0.0760 Uiso 1.00 calc . . .
H(8) H 0.7535 0.5628 0.2683 0.0760 Uiso 1.00 calc . . .
H(9) H 0.5824 0.7841 0.2689 0.0760 Uiso 1.00 calc . . .
H(10) H 0.5709 0.8320 0.3997 0.0760 Uiso 1.00 calc . . .
H(11) H 0.7388 0.6424 0.4885 0.0760 Uiso 1.00 calc . . .
H(12) H 0.8527 0.4713 0.4046 0.0760 Uiso 1.00 calc . . .

loop_
_atom_site_aniso_label
_atom_site_aniso_U_11
_atom_site_aniso_U_22
_atom_site_aniso_U_33
_atom_site_aniso_U_12
_atom_site_aniso_U_13
_atom_site_aniso_U_23
Cu 0.0418(4) 0.0373(4) 0.0269(4) -0.0074(4) 0.0099(3) -0.0016(3)
Fe 0.0290(3) 0.0276(3) 0.0308(4) -0.0016(3) 0.0075(2) 0.0016(3)
O(1) 0.043(2) 0.049(2) 0.040(2) -0.005(2) 0.011(2) -0.007(2)
O(2) 0.058(3) 0.072(3) 0.080(3) -0.001(2) 0.032(2) -0.014(2)
O(3) 0.057(3) 0.074(3) 0.117(4) -0.028(2) -0.013(3) -0.015(3)
N(1) 0.039(2) 0.036(2) 0.035(2) -0.004(2) 0.011(2) -0.003(2)
N(2) 0.059(3) 0.029(2) 0.034(2) 0.008(2) 0.007(2) 0.001(2)
N(3) 0.043(2) 0.044(2) 0.065(3) -0.009(2) 0.008(2) 0.001(2)
C(1) 0.040(3) 0.029(2) 0.036(2) 0.004(2) 0.008(2) -0.002(2)
C(2) 0.037(2) 0.029(2) 0.028(2) -0.003(2) 0.005(2) -0.002(2)
C(3) 0.064(4) 0.037(2) 0.041(3) 0.011(2) 0.009(3) -0.007(2)
C(4) 0.048(3) 0.042(2) 0.040(3) -0.005(2) 0.014(2) -0.011(2)
C(5) 0.037(2) 0.029(2) 0.030(2) -0.001(2) 0.005(2) 0.004(2)
C(6) 0.028(2) 0.045(2) 0.034(2) 0.000(2) 0.005(2) -0.002(2)
C(7) 0.034(2) 0.051(3) 0.047(3) -0.005(2) 0.017(2) -0.007(2)
C(8) 0.050(3) 0.047(3) 0.030(2) -0.015(2) 0.012(2) 0.005(2)
C(9) 0.047(3) 0.032(2) 0.028(2) -0.005(2) 0.011(2) 0.005(2)
C(10) 0.117(8) 0.116(7) 0.095(6) -0.078(6) 0.083(6) -0.053(6)
C(11) 0.109(8) 0.098(6) 0.089(6) -0.060(6) -0.019(6) 0.058(5)
C(12) 0.058(4) 0.028(3) 0.21(1) -0.010(3) 0.038(6) -0.018(5)
C(13) 0.084(5) 0.108(6) 0.045(3) -0.067(5) 0.015(3) -0.020(4)
C(14) 0.032(3) 0.050(3) 0.170(9) -0.005(3) 0.027(4) 0.005(5)

loop_
_atom_type_symbol
_atom_type_description
_atom_type_scat_dispersion_real
_atom_type_scat_dispersion_imag
_atom_type_scat_source
C C 0.003 0.002
;International Tables for Crystallography
(1992, Vol. C, Tables 4.2.6.8 and 6.1.1.1)
;
H H 0.000 0.000
;International Tables for Crystallography
(1992, Vol. C, Table 6.1.1.2)
;
N N 0.006 0.003
;International Tables for Crystallography
(1992, Vol. C, Tables 4.2.6.8 and 6.1.1.1)
;
O O 0.011 0.006
;International Tables for Crystallography
(1992, Vol. C, Tables 4.2.6.8 and 6.1.1.1)
;
Fe Fe 0.346 0.844
;International Tables for Crystallography
(1992, Vol. C, Tables 4.2.6.8 and 6.1.1.1)
;
Cu Cu 0.320 1.265
;International Tables for Crystallography
(1992, Vol. C, Tables 4.2.6.8 and 6.1.1.1)
;

loop_
_geom_angle_atom_site_label_1
_geom_angle_atom_site_label_2
_geom_angle_atom_site_label_3
_geom_angle
_geom_angle_site_symmetry_1
_geom_angle_site_symmetry_2
_geom_angle_site_symmetry_3
_geom_angle_publ_flag
O(1) Cu O(1) 180.0 . 3_665 0_555 yes
O(1) Cu N(1) 89.6(1) . . 0_555 yes
O(1) Cu N(1) 90.4(1) . 3_665 0_555 yes
O(1) Cu N(1) 90.4(1) 3_665 . 0_555 yes
O(1) Cu N(1) 89.6(1) 3_665 3_665 0_555 yes
N(1) Cu N(1) 180.0000(1) . 3_665 0_555 yes
C(5) Fe C(6) 41.0(2) . . 0_555 yes
C(5) Fe C(7) 68.6(2) . . 0_555 yes
C(5) Fe C(8) 68.6(2) . . 0_555 yes
C(5) Fe C(9) 40.8(2) . . 0_555 yes
C(5) Fe C(10) 109.7(2) . . 0_555 yes
C(5) Fe C(11) 120.6(3) . . 0_555 yes
C(5) Fe C(12) 152.4(4) . . 0_555 yes
C(5) Fe C(13) 165.7(3) . . 0_555 yes
C(5) Fe C(14) 128.5(3) . . 0_555 yes
C(6) Fe C(7) 40.8(2) . . 0_555 yes
C(6) Fe C(8) 68.6(2) . . 0_555 yes
C(6) Fe C(9) 68.9(2) . . 0_555 yes
C(6) Fe C(10) 126.5(4) . . 0_555 yes
C(6) Fe C(11) 107.5(3) . . 0_555 yes
C(6) Fe C(12) 118.0(3) . . 0_555 yes
C(6) Fe C(13) 152.5(3) . . 0_555 yes
C(6) Fe C(14) 164.4(4) . . 0_555 yes
C(7) Fe C(8) 40.4(2) . . 0_555 yes
C(7) Fe C(9) 68.4(2) . . 0_555 yes
C(7) Fe C(10) 162.6(5) . . 0_555 yes
C(7) Fe C(11) 125.6(4) . . 0_555 yes
C(7) Fe C(12) 107.6(3) . . 0_555 yes
C(7) Fe C(13) 119.2(3) . . 0_555 yes
C(7) Fe C(14) 154.5(4) . . 0_555 yes
C(8) Fe C(9) 40.8(2) . . 0_555 yes
C(8) Fe C(10) 156.5(4) . . 0_555 yes
C(8) Fe C(11) 162.3(5) . . 0_555 yes
C(8) Fe C(12) 127.2(4) . . 0_555 yes
C(8) Fe C(13) 108.8(2) . . 0_555 yes
C(8) Fe C(14) 121.8(3) . . 0_555 yes
C(9) Fe C(10) 122.5(3) . . 0_555 yes
C(9) Fe C(11) 155.7(4) . . 0_555 yes
C(9) Fe C(12) 165.3(4) . . 0_555 yes
C(9) Fe C(13) 128.1(3) . . 0_555 yes
C(9) Fe C(14) 110.6(2) . . 0_555 yes
C(10) Fe C(11) 39.1(4) . . 0_555 yes
C(10) Fe C(12) 65.3(3) . . 0_555 yes
C(10) Fe C(13) 66.7(3) . . 0_555 yes
C(10) Fe C(14) 39.7(4) . . 0_555 yes
C(11) Fe C(12) 38.0(3) . . 0_555 yes
C(11) Fe C(13) 66.1(3) . . 0_555 yes
C(11) Fe C(14) 66.1(3) . . 0_555 yes
C(12) Fe C(13) 40.3(3) . . 0_555 yes
C(12) Fe C(14) 66.5(3) . . 0_555 yes
C(13) Fe C(14) 40.0(3) . . 0_555 yes
Cu O(1) N(3) 104.6(3) . . 0_555 yes
Cu N(1) C(1) 121.0(3) . . 0_555 yes
Cu N(1) C(4) 120.9(3) . . 0_555 yes
C(1) N(1) C(4) 118.0(4) . . 0_555 yes
C(2) N(2) C(3) 116.8(4) . . 0_555 yes
O(1) N(3) O(2) 116.3(4) . . 0_555 yes
O(1) N(3) O(3) 119.9(5) . . 0_555 yes
O(2) N(3) O(3) 123.8(5) . . 0_555 yes
N(1) C(1) C(2) 121.1(4) . . 0_555 yes
N(1) C(1) H(1) 119.4 . . 0_555 no
C(2) C(1) H(1) 119.4 . . 0_555 no
N(2) C(2) C(1) 120.5(4) . . 0_555 yes
N(2) C(2) C(5) 117.7(4) . . 0_555 yes
C(1) C(2) C(5) 121.7(4) . . 0_555 yes
N(2) C(3) C(4) 123.3(4) . . 0_555 yes
N(2) C(3) H(2) 118.4 . . 0_555 no
C(4) C(3) H(2) 118.3 . . 0_555 no
N(1) C(4) C(3) 120.2(4) . . 0_555 yes
N(1) C(4) H(3) 119.9 . . 0_555 no
C(3) C(4) H(3) 119.9 . . 0_555 no
Fe C(5) C(2) 124.9(3) . . 0_555 yes
Fe C(5) C(6) 69.0(3) . . 0_555 yes
Fe C(5) C(9) 69.4(2) . . 0_555 yes
C(2) C(5) C(6) 127.3(4) . . 0_555 yes
C(2) C(5) C(9) 125.0(4) . . 0_555 yes
C(6) C(5) C(9) 107.6(4) . . 0_555 yes
Fe C(6) C(5) 70.0(3) . . 0_555 yes
Fe C(6) C(7) 69.8(3) . . 0_555 yes
Fe C(6) H(4) 126.2 . . 0_555 no
C(5) C(6) C(7) 107.7(4) . . 0_555 yes
C(5) C(6) H(4) 126.0 . . 0_555 no
C(7) C(6) H(4) 126.3 . . 0_555 no
Fe C(7) C(6) 69.4(3) . . 0_555 yes
Fe C(7) C(8) 69.5(3) . . 0_555 yes
Fe C(7) H(5) 125.9 . . 0_555 no
C(6) C(7) C(8) 108.3(4) . . 0_555 yes
C(6) C(7) H(5) 125.9 . . 0_555 no
C(8) C(7) H(5) 125.8 . . 0_555 no
Fe C(8) C(7) 70.0(3) . . 0_555 yes
Fe C(8) C(9) 69.9(3) . . 0_555 yes
Fe C(8) H(6) 125.7 . . 0_555 no
C(7) C(8) C(9) 108.5(4) . . 0_555 yes
C(7) C(8) H(6) 125.8 . . 0_555 no
C(9) C(8) H(6) 125.7 . . 0_555 no
Fe C(9) C(5) 69.8(2) . . 0_555 yes
Fe C(9) C(8) 69.3(3) . . 0_555 yes
Fe C(9) H(7) 126.1 . . 0_555 no
C(5) C(9) C(8) 107.8(4) . . 0_555 yes
C(5) C(9) H(7) 126.1 . . 0_555 no
C(8) C(9) H(7) 126.1 . . 0_555 no
Fe C(10) C(11) 70.3(4) . . 0_555 yes
Fe C(10) C(14) 70.1(4) . . 0_555 yes
Fe C(10) H(8) 126.1 . . 0_555 no
C(11) C(10) C(14) 107.8(7) . . 0_555 yes
C(11) C(10) H(8) 126.1 . . 0_555 no
C(14) C(10) H(8) 126.1 . . 0_555 no
Fe C(11) C(10) 70.6(4) . . 0_555 yes
Fe C(11) C(12) 70.1(4) . . 0_555 yes
Fe C(11) H(9) 125.4 . . 0_555 no
C(10) C(11) C(12) 109.2(7) . . 0_555 yes
C(10) C(11) H(9) 125.4 . . 0_555 no
C(12) C(11) H(9) 125.4 . . 0_555 no
Fe C(12) C(11) 71.9(4) . . 0_555 yes
Fe C(12) C(13) 70.4(3) . . 0_555 yes
Fe C(12) H(10) 125.2 . . 0_555 no
C(11) C(12) C(13) 109.6(7) . . 0_555 yes
C(11) C(12) H(10) 125.0 . . 0_555 no
C(13) C(12) H(10) 125.3 . . 0_555 no
Fe C(13) C(12) 69.3(4) . . 0_555 yes
Fe C(13) C(14) 70.4(4) . . 0_555 yes
Fe C(13) H(11) 126.9 . . 0_555 no
C(12) C(13) C(14) 106.0(7) . . 0_555 yes
C(12) C(13) H(11) 127.0 . . 0_555 no
C(14) C(13) H(11) 126.9 . . 0_555 no
Fe C(14) C(10) 70.2(4) . . 0_555 yes
Fe C(14) C(13) 69.7(4) . . 0_555 yes
Fe C(14) H(12) 126.2 . . 0_555 no
C(10) C(14) C(13) 107.4(7) . . 0_555 yes
C(10) C(14) H(12) 126.1 . . 0_555 no
C(13) C(14) H(12) 126.5 . . 0_555 no

loop_
_geom_bond_atom_site_label_1
_geom_bond_atom_site_label_2
_geom_bond_distance
_geom_bond_site_symmetry_1
_geom_bond_site_symmetry_2
_geom_bond_publ_flag
Cu O(1) 2.007(3) . . yes
Cu O(1) 2.007(3) . 3_665 yes
Cu N(1) 1.976(4) . . yes
Cu N(1) 1.976(4) . 3_665 yes
Fe C(5) 2.051(4) . . yes
Fe C(6) 2.037(5) . . yes
Fe C(7) 2.043(5) . . yes
Fe C(8) 2.037(4) . . yes
Fe C(9) 2.045(4) . . yes
Fe C(10) 2.019(6) . . yes
Fe C(11) 2.015(6) . . yes
Fe C(12) 1.994(6) . . yes
Fe C(13) 2.009(6) . . yes
Fe C(14) 2.018(6) . . yes
O(1) N(3) 1.292(6) . . yes
O(2) N(3) 1.253(6) . . yes
O(3) N(3) 1.203(6) . . yes
N(1) C(1) 1.338(6) . . yes
N(1) C(4) 1.337(6) . . yes
N(2) C(2) 1.346(5) . . yes
N(2) C(3) 1.328(7) . . yes
C(1) C(2) 1.393(6) . . yes
C(1) H(1) 0.949 . . no
C(2) C(5) 1.451(6) . . yes
C(3) C(4) 1.368(7) . . yes
C(3) H(2) 0.948 . . no
C(4) H(3) 0.949 . . no
C(5) C(6) 1.433(6) . . yes
C(5) C(9) 1.429(6) . . yes
C(6) C(7) 1.423(7) . . yes
C(6) H(4) 0.951 . . no
C(7) C(8) 1.410(7) . . yes
C(7) H(5) 0.950 . . no
C(8) C(9) 1.421(7) . . yes
C(8) H(6) 0.951 . . no
C(9) H(7) 0.950 . . no
C(10) C(11) 1.35(1) . . yes
C(10) C(14) 1.37(1) . . yes
C(10) H(8) 0.954 . . no
C(11) C(12) 1.31(1) . . yes
C(11) H(9) 0.953 . . no
C(12) C(13) 1.38(1) . . yes
C(12) H(10) 0.953 . . no
C(13) C(14) 1.38(1) . . yes
C(13) H(11) 0.953 . . no
C(14) H(12) 0.950 . . no

loop_
_geom_contact_atom_site_label_1
_geom_contact_atom_site_label_2
_geom_contact_distance
_geom_contact_site_symmetry_1
_geom_contact_site_symmetry_2
_geom_contact_publ_flag
O(1) O(3) 3.260(6) . 4_465 ?
O(1) C(3) 3.384(6) . 1_565 ?
O(2) O(3) 3.338(7) . 2_645 ?
O(2) C(4) 3.348(7) . 2_655 ?
O(2) C(4) 3.406(7) . 4_555 ?
O(2) C(3) 3.479(8) . 4_555 ?
O(2) N(3) 3.531(6) . 2_645 ?
O(3) C(3) 3.422(8) . 4_555 ?
O(3) C(1) 3.454(6) . 4_565 ?
N(2) C(6) 3.453(7) . 4_555 ?
N(2) C(11) 3.529(9) . 1_545 ?

loop_
_geom_torsion_atom_site_label_1
_geom_torsion_atom_site_label_2
_geom_torsion_atom_site_label_3
_geom_torsion_atom_site_label_4
_geom_torsion
_geom_torsion_site_symmetry_1
_geom_torsion_site_symmetry_2
_geom_torsion_site_symmetry_3
_geom_torsion_site_symmetry_4
_geom_torsion_publ_flag
Cu O(1) N(3) O(2) -3.3(5) 0_555 26_1 5_555 55_5 yes
Cu O(1) N(3) O(3) 176.5(4) 0_555 26_1 5_555 55_5 yes
Cu O(1) N(3) O(2) 3.3(5) 0_555 26_1 5_555 55_5 yes
Cu O(1) N(3) O(3) -176.5(4) 0_555 26_1 5_555 55_5 yes
Cu N(1) C(1) C(2) -174.5(3) 0_555 26_1 5_555 55_5 yes
Cu N(1) C(4) C(3) 175.0(4) 0_555 26_1 5_555 55_5 yes
Cu N(1) C(1) C(2) 174.5(3) 0_555 26_1 5_555 55_5 yes
Cu N(1) C(4) C(3) -175.0(4) 0_555 26_1 5_555 55_5 yes
Fe C(5) C(2) N(2) 114.7(4) 0_555 26_1 5_555 55_5 yes
Fe C(5) C(2) C(1) -64.3(5) 0_555 26_1 5_555 55_5 yes
Fe C(5) C(6) C(7) -59.9(3) 0_555 26_1 5_555 55_5 yes
Fe C(5) C(9) C(8) 59.1(3) 0_555 26_1 5_555 55_5 yes
Fe C(6) C(5) C(2) -118.5(5) 0_555 26_1 5_555 55_5 yes
Fe C(6) C(5) C(9) 58.8(3) 0_555 26_1 5_555 55_5 yes
Fe C(6) C(7) C(8) -58.8(3) 0_555 26_1 5_555 55_5 yes
Fe C(7) C(6) C(5) 60.0(3) 0_555 26_1 5_555 55_5 yes
Fe C(7) C(8) C(9) -59.6(3) 0_555 26_1 5_555 55_5 yes
Fe C(8) C(7) C(6) 58.7(3) 0_555 26_1 5_555 55_5 yes
Fe C(8) C(9) C(5) -59.4(3) 0_555 26_1 5_555 55_5 yes
Fe C(9) C(5) C(2) 118.8(4) 0_555 26_1 5_555 55_5 yes
Fe C(9) C(5) C(6) -58.6(3) 0_555 26_1 5_555 55_5 yes
Fe C(9) C(8) C(7) 59.6(3) 0_555 26_1 5_555 55_5 yes
Fe C(10) C(11) C(12) 59.7(6) 0_555 26_1 5_555 55_5 yes
Fe C(10) C(14) C(13) -60.0(4) 0_555 26_1 5_555 55_5 yes
Fe C(11) C(10) C(14) -60.3(5) 0_555 26_1 5_555 55_5 yes
Fe C(11) C(12) C(13) 60.6(5) 0_555 26_1 5_555 55_5 yes
Fe C(12) C(11) C(10) -60.0(5) 0_555 26_1 5_555 55_5 yes
Fe C(12) C(13) C(14) 61.1(4) 0_555 26_1 5_555 55_5 yes
Fe C(13) C(12) C(11) -61.5(5) 0_555 26_1 5_555 55_5 yes
Fe C(13) C(14) C(10) 60.4(5) 0_555 26_1 5_555 55_5 yes
Fe C(14) C(10) C(11) 60.4(5) 0_555 26_1 5_555 55_5 yes
Fe C(14) C(13) C(12) -60.4(4) 0_555 26_1 5_555 55_5 yes
O(1) Cu N(1) C(1) 49.7(4) 0_555 26_1 5_555 55_5 yes
O(1) Cu N(1) C(4) -126.9(4) 0_555 26_1 5_555 55_5 yes
O(1) Cu N(1) C(1) 130.3(4) 0_555 26_1 5_555 55_5 yes
O(1) Cu N(1) C(4) -53.1(4) 0_555 26_1 5_555 55_5 yes
N(1) Cu O(1) N(3) 92.9(3) 0_555 26_1 5_555 55_5 yes
N(1) Cu O(1) N(3) 87.1(3) 0_555 26_1 5_555 55_5 yes
N(1) C(1) C(2) N(2) -1.5(7) 0_555 26_1 5_555 55_5 yes
N(1) C(1) C(2) C(5) 177.4(4) 0_555 26_1 5_555 55_5 yes
N(1) C(4) C(3) N(2) 0.4(9) 0_555 26_1 5_555 55_5 yes
N(2) C(2) C(5) C(6) -156.4(4) 0_555 26_1 5_555 55_5 yes
N(2) C(2) C(5) C(9) 26.8(7) 0_555 26_1 5_555 55_5 yes
C(1) N(1) C(4) C(3) -1.6(7) 0_555 26_1 5_555 55_5 yes
C(1) C(2) N(2) C(3) 0.3(7) 0_555 26_1 5_555 55_5 yes
C(1) C(2) C(5) C(6) 24.7(7) 0_555 26_1 5_555 55_5 yes
C(1) C(2) C(5) C(9) -152.2(4) 0_555 26_1 5_555 55_5 yes
C(2) N(2) C(3) C(4) 0.2(8) 0_555 26_1 5_555 55_5 yes
C(2) C(1) N(1) C(4) 2.1(7) 0_555 26_1 5_555 55_5 yes
C(2) C(5) Fe C(6) 121.6(5) 0_555 26_1 5_555 55_5 yes
C(2) C(5) Fe C(7) 159.7(4) 0_555 26_1 5_555 55_5 yes
C(2) C(5) Fe C(8) -156.7(4) 0_555 26_1 5_555 55_5 yes
C(2) C(5) Fe C(9) -119.0(5) 0_555 26_1 5_555 55_5 yes
C(2) C(5) Fe C(10) -1.7(6) 0_555 26_1 5_555 55_5 yes
C(2) C(5) Fe C(11) 40.1(6) 0_555 26_1 5_555 55_5 yes
C(2) C(5) Fe C(12) 72.6(7) 0_555 26_1 5_555 55_5 yes
C(2) C(5) Fe C(13) -74.6(10) 0_555 26_1 5_555 55_5 yes
C(2) C(5) Fe C(14) -42.4(5) 0_555 26_1 5_555 55_5 yes
C(2) C(5) C(6) C(7) -178.4(4) 0_555 26_1 5_555 55_5 yes
C(2) C(5) C(9) C(8) 177.9(4) 0_555 26_1 5_555 55_5 yes
C(3) N(2) C(2) C(5) -178.6(5) 0_555 26_1 5_555 55_5 yes
C(5) Fe C(6) C(7) 118.6(4) 0_555 26_1 5_555 55_5 yes
C(5) Fe C(7) C(6) -38.2(3) 0_555 26_1 5_555 55_5 yes
C(5) Fe C(7) C(8) 81.7(3) 0_555 26_1 5_555 55_5 yes
C(5) Fe C(8) C(7) -81.7(3) 0_555 26_1 5_555 55_5 yes
C(5) Fe C(8) C(9) 37.8(3) 0_555 26_1 5_555 55_5 yes
C(5) Fe C(9) C(8) -119.2(4) 0_555 26_1 5_555 55_5 yes
C(5) Fe C(10) C(11) 114.6(6) 0_555 26_1 5_555 55_5 yes
C(5) Fe C(10) C(14) -127.0(5) 0_555 26_1 5_555 55_5 yes
C(5) Fe C(11) C(10) -83.9(6) 0_555 26_1 5_555 55_5 yes
C(5) Fe C(11) C(12) 156.2(5) 0_555 26_1 5_555 55_5 yes
C(5) Fe C(12) C(11) -48.6(9) 0_555 26_1 5_555 55_5 yes
C(5) Fe C(12) C(13) -168.0(5) 0_555 26_1 5_555 55_5 yes
C(5) Fe C(13) C(12) 157.1(9) 0_555 26_1 5_555 55_5 yes
C(5) Fe C(13) C(14) 40(1) 0_555 26_1 5_555 55_5 yes
C(5) Fe C(14) C(10) 73.7(6) 0_555 26_1 5_555 55_5 yes
C(5) Fe C(14) C(13) -168.2(4) 0_555 26_1 5_555 55_5 yes
C(5) C(6) Fe C(7) -118.6(4) 0_555 26_1 5_555 55_5 yes
C(5) C(6) Fe C(8) -81.5(3) 0_555 26_1 5_555 55_5 yes
C(5) C(6) Fe C(9) -37.6(3) 0_555 26_1 5_555 55_5 yes
C(5) C(6) Fe C(10) 77.9(5) 0_555 26_1 5_555 55_5 yes
C(5) C(6) Fe C(11) 116.8(5) 0_555 26_1 5_555 55_5 yes
C(5) C(6) Fe C(12) 156.7(4) 0_555 26_1 5_555 55_5 yes
C(5) C(6) Fe C(13) -171.4(5) 0_555 26_1 5_555 55_5 yes
C(5) C(6) Fe C(14) 53.4(9) 0_555 26_1 5_555 55_5 yes
C(5) C(6) C(7) C(8) 1.2(5) 0_555 26_1 5_555 55_5 yes
C(5) C(9) Fe C(6) 37.8(3) 0_555 26_1 5_555 55_5 yes
C(5) C(9) Fe C(7) 81.8(3) 0_555 26_1 5_555 55_5 yes
C(5) C(9) Fe C(8) 119.2(4) 0_555 26_1 5_555 55_5 yes
C(5) C(9) Fe C(10) -82.8(5) 0_555 26_1 5_555 55_5 yes
C(5) C(9) Fe C(11) -48.2(8) 0_555 26_1 5_555 55_5 yes
C(5) C(9) Fe C(12) 158.6(9) 0_555 26_1 5_555 55_5 yes
C(5) C(9) Fe C(13) -167.3(4) 0_555 26_1 5_555 55_5 yes
C(5) C(9) Fe C(14) -125.5(4) 0_555 26_1 5_555 55_5 yes
C(5) C(9) C(8) C(7) 0.2(5) 0_555 26_1 5_555 55_5 yes
C(6) Fe C(5) C(9) -119.4(4) 0_555 26_1 5_555 55_5 yes
C(6) Fe C(7) C(8) 120.0(4) 0_555 26_1 5_555 55_5 yes
C(6) Fe C(8) C(7) -37.5(3) 0_555 26_1 5_555 55_5 yes
C(6) Fe C(8) C(9) 82.0(3) 0_555 26_1 5_555 55_5 yes
C(6) Fe C(9) C(8) -81.4(3) 0_555 26_1 5_555 55_5 yes
C(6) Fe C(10) C(11) 71.7(6) 0_555 26_1 5_555 55_5 yes
C(6) Fe C(10) C(14) -170.0(4) 0_555 26_1 5_555 55_5 yes
C(6) Fe C(11) C(10) -126.8(6) 0_555 26_1 5_555 55_5 yes
C(6) Fe C(11) C(12) 113.3(6) 0_555 26_1 5_555 55_5 yes
C(6) Fe C(12) C(11) -82.8(6) 0_555 26_1 5_555 55_5 yes
C(6) Fe C(12) C(13) 157.8(4) 0_555 26_1 5_555 55_5 yes
C(6) Fe C(13) C(12) -46.2(7) 0_555 26_1 5_555 55_5 yes
C(6) Fe C(13) C(14) -162.9(5) 0_555 26_1 5_555 55_5 yes
C(6) Fe C(14) C(10) 31(1) 0_555 26_1 5_555 55_5 yes
C(6) Fe C(14) C(13) 149.5(8) 0_555 26_1 5_555 55_5 yes
C(6) C(5) Fe C(7) 38.1(3) 0_555 26_1 5_555 55_5 yes
C(6) C(5) Fe C(8) 81.7(3) 0_555 26_1 5_555 55_5 yes
C(6) C(5) Fe C(9) 119.4(4) 0_555 26_1 5_555 55_5 yes
C(6) C(5) Fe C(10) -123.4(5) 0_555 26_1 5_555 55_5 yes
C(6) C(5) Fe C(11) -81.5(5) 0_555 26_1 5_555 55_5 yes
C(6) C(5) Fe C(12) -49.1(7) 0_555 26_1 5_555 55_5 yes
C(6) C(5) Fe C(13) 163.8(9) 0_555 26_1 5_555 55_5 yes
C(6) C(5) Fe C(14) -164.0(4) 0_555 26_1 5_555 55_5 yes
C(6) C(5) C(9) C(8) 0.5(5) 0_555 26_1 5_555 55_5 yes
C(6) C(7) Fe C(8) -120.0(4) 0_555 26_1 5_555 55_5 yes
C(6) C(7) Fe C(9) -82.3(3) 0_555 26_1 5_555 55_5 yes
C(6) C(7) Fe C(10) 49.5(9) 0_555 26_1 5_555 55_5 yes
C(6) C(7) Fe C(11) 74.9(5) 0_555 26_1 5_555 55_5 yes
C(6) C(7) Fe C(12) 112.7(5) 0_555 26_1 5_555 55_5 yes
C(6) C(7) Fe C(13) 155.0(4) 0_555 26_1 5_555 55_5 yes
C(6) C(7) Fe C(14) -175.1(5) 0_555 26_1 5_555 55_5 yes
C(6) C(7) C(8) C(9) -0.9(5) 0_555 26_1 5_555 55_5 yes
C(7) Fe C(5) C(9) -81.3(3) 0_555 26_1 5_555 55_5 yes
C(7) Fe C(8) C(9) 119.5(4) 0_555 26_1 5_555 55_5 yes
C(7) Fe C(9) C(8) -37.4(3) 0_555 26_1 5_555 55_5 yes
C(7) Fe C(10) C(11) 33(1) 0_555 26_1 5_555 55_5 yes
C(7) Fe C(10) C(14) 151.8(8) 0_555 26_1 5_555 55_5 yes
C(7) Fe C(11) C(10) -168.3(5) 0_555 26_1 5_555 55_5 yes
C(7) Fe C(11) C(12) 71.8(6) 0_555 26_1 5_555 55_5 yes
C(7) Fe C(12) C(11) -125.9(6) 0_555 26_1 5_555 55_5 yes
C(7) Fe C(12) C(13) 114.7(5) 0_555 26_1 5_555 55_5 yes
C(7) Fe C(13) C(12) -82.9(5) 0_555 26_1 5_555 55_5 yes
C(7) Fe C(13) C(14) 160.5(5) 0_555 26_1 5_555 55_5 yes
C(7) Fe C(14) C(10) -160.8(6) 0_555 26_1 5_555 55_5 yes
C(7) Fe C(14) C(13) -42.6(8) 0_555 26_1 5_555 55_5 yes
C(7) C(6) Fe C(8) 37.1(3) 0_555 26_1 5_555 55_5 yes
C(7) C(6) Fe C(9) 81.0(3) 0_555 26_1 5_555 55_5 yes
C(7) C(6) Fe C(10) -163.5(5) 0_555 26_1 5_555 55_5 yes
C(7) C(6) Fe C(11) -124.6(5) 0_555 26_1 5_555 55_5 yes
C(7) C(6) Fe C(12) -84.7(5) 0_555 26_1 5_555 55_5 yes
C(7) C(6) Fe C(13) -52.8(6) 0_555 26_1 5_555 55_5 yes
C(7) C(6) Fe C(14) 172.1(8) 0_555 26_1 5_555 55_5 yes
C(7) C(6) C(5) C(9) -1.1(5) 0_555 26_1 5_555 55_5 yes
C(7) C(8) Fe C(9) -119.5(4) 0_555 26_1 5_555 55_5 yes
C(7) C(8) Fe C(10) -172.1(6) 0_555 26_1 5_555 55_5 yes
C(7) C(8) Fe C(11) 43.3(10) 0_555 26_1 5_555 55_5 yes
C(7) C(8) Fe C(12) 72.2(5) 0_555 26_1 5_555 55_5 yes
C(7) C(8) Fe C(13) 113.3(4) 0_555 26_1 5_555 55_5 yes
C(7) C(8) Fe C(14) 155.5(4) 0_555 26_1 5_555 55_5 yes
C(8) Fe C(5) C(9) -37.7(3) 0_555 26_1 5_555 55_5 yes
C(8) Fe C(10) C(11) -163.8(6) 0_555 26_1 5_555 55_5 yes
C(8) Fe C(10) C(14) -45.5(8) 0_555 26_1 5_555 55_5 yes
C(8) Fe C(11) C(10) 158.6(8) 0_555 26_1 5_555 55_5 yes
C(8) Fe C(11) C(12) 38(1) 0_555 26_1 5_555 55_5 yes
C(8) Fe C(12) C(11) -166.2(6) 0_555 26_1 5_555 55_5 yes
C(8) Fe C(12) C(13) 74.4(5) 0_555 26_1 5_555 55_5 yes
C(8) Fe C(13) C(12) -125.9(5) 0_555 26_1 5_555 55_5 yes
C(8) Fe C(13) C(14) 117.4(5) 0_555 26_1 5_555 55_5 yes
C(8) Fe C(14) C(10) 160.5(5) 0_555 26_1 5_555 55_5 yes
C(8) Fe C(14) C(13) -81.4(5) 0_555 26_1 5_555 55_5 yes
C(8) C(7) Fe C(9) 37.7(3) 0_555 26_1 5_555 55_5 yes
C(8) C(7) Fe C(10) 169.5(7) 0_555 26_1 5_555 55_5 yes
C(8) C(7) Fe C(11) -165.2(5) 0_555 26_1 5_555 55_5 yes
C(8) C(7) Fe C(12) -127.3(5) 0_555 26_1 5_555 55_5 yes
C(8) C(7) Fe C(13) -85.0(4) 0_555 26_1 5_555 55_5 yes
C(8) C(7) Fe C(14) -55.1(6) 0_555 26_1 5_555 55_5 yes
C(8) C(9) Fe C(10) 158.0(5) 0_555 26_1 5_555 55_5 yes
C(8) C(9) Fe C(11) -167.4(7) 0_555 26_1 5_555 55_5 yes
C(8) C(9) Fe C(12) 39(1) 0_555 26_1 5_555 55_5 yes
C(8) C(9) Fe C(13) 73.5(4) 0_555 26_1 5_555 55_5 yes
C(8) C(9) Fe C(14) 115.3(5) 0_555 26_1 5_555 55_5 yes
C(9) Fe C(10) C(11) 158.2(5) 0_555 26_1 5_555 55_5 yes
C(9) Fe C(10) C(14) -83.4(5) 0_555 26_1 5_555 55_5 yes
C(9) Fe C(11) C(10) -49.4(9) 0_555 26_1 5_555 55_5 yes
C(9) Fe C(11) C(12) -169.3(5) 0_555 26_1 5_555 55_5 yes
C(9) Fe C(12) C(11) 162.4(9) 0_555 26_1 5_555 55_5 yes
C(9) Fe C(12) C(13) 43(1) 0_555 26_1 5_555 55_5 yes
C(9) Fe C(13) C(12) -167.3(5) 0_555 26_1 5_555 55_5 yes
C(9) Fe C(13) C(14) 76.0(5) 0_555 26_1 5_555 55_5 yes
C(9) Fe C(14) C(10) 116.5(5) 0_555 26_1 5_555 55_5 yes
C(9) Fe C(14) C(13) -125.4(5) 0_555 26_1 5_555 55_5 yes
C(9) C(5) Fe C(10) 117.2(5) 0_555 26_1 5_555 55_5 yes
C(9) C(5) Fe C(11) 159.1(5) 0_555 26_1 5_555 55_5 yes
C(9) C(5) Fe C(12) -168.5(6) 0_555 26_1 5_555 55_5 yes
C(9) C(5) Fe C(13) 44.4(10) 0_555 26_1 5_555 55_5 yes
C(9) C(5) Fe C(14) 76.6(5) 0_555 26_1 5_555 55_5 yes
C(9) C(8) Fe C(10) -52.6(7) 0_555 26_1 5_555 55_5 yes
C(9) C(8) Fe C(11) 162.8(8) 0_555 26_1 5_555 55_5 yes
C(9) C(8) Fe C(12) -168.3(4) 0_555 26_1 5_555 55_5 yes
C(9) C(8) Fe C(13) -127.2(4) 0_555 26_1 5_555 55_5 yes
C(9) C(8) Fe C(14) -85.1(4) 0_555 26_1 5_555 55_5 yes
C(10) Fe C(11) C(12) -119.9(8) 0_555 26_1 5_555 55_5 yes
C(10) Fe C(12) C(11) 37.0(6) 0_555 26_1 5_555 55_5 yes
C(10) Fe C(12) C(13) -82.4(6) 0_555 26_1 5_555 55_5 yes
C(10) Fe C(13) C(12) 78.8(6) 0_555 26_1 5_555 55_5 yes
C(10) Fe C(13) C(14) -37.9(5) 0_555 26_1 5_555 55_5 yes
C(10) Fe C(14) C(13) 118.1(7) 0_555 26_1 5_555 55_5 yes
C(10) C(11) Fe C(12) 119.9(8) 0_555 26_1 5_555 55_5 yes
C(10) C(11) Fe C(13) 81.9(6) 0_555 26_1 5_555 55_5 yes
C(10) C(11) Fe C(14) 38.0(5) 0_555 26_1 5_555 55_5 yes
C(10) C(11) C(12) C(13) 0.6(9) 0_555 26_1 5_555 55_5 yes
C(10) C(14) Fe C(11) -37.4(5) 0_555 26_1 5_555 55_5 yes
C(10) C(14) Fe C(12) -79.1(6) 0_555 26_1 5_555 55_5 yes
C(10) C(14) Fe C(13) -118.1(7) 0_555 26_1 5_555 55_5 yes
C(10) C(14) C(13) C(12) 0.0(7) 0_555 26_1 5_555 55_5 yes
C(11) Fe C(10) C(14) 118.3(7) 0_555 26_1 5_555 55_5 yes
C(11) Fe C(12) C(13) -119.4(7) 0_555 26_1 5_555 55_5 yes
C(11) Fe C(13) C(12) 35.9(5) 0_555 26_1 5_555 55_5 yes
C(11) Fe C(13) C(14) -80.7(6) 0_555 26_1 5_555 55_5 yes
C(11) Fe C(14) C(13) 80.7(6) 0_555 26_1 5_555 55_5 yes
C(11) C(10) Fe C(12) -36.0(5) 0_555 26_1 5_555 55_5 yes
C(11) C(10) Fe C(13) -80.3(6) 0_555 26_1 5_555 55_5 yes
C(11) C(10) Fe C(14) -118.3(7) 0_555 26_1 5_555 55_5 yes
C(11) C(10) C(14) C(13) 0.4(8) 0_555 26_1 5_555 55_5 yes
C(11) C(12) Fe C(13) 119.4(7) 0_555 26_1 5_555 55_5 yes
C(11) C(12) Fe C(14) 80.7(6) 0_555 26_1 5_555 55_5 yes
C(11) C(12) C(13) C(14) -0.4(8) 0_555 26_1 5_555 55_5 yes
C(12) Fe C(10) C(14) 82.4(5) 0_555 26_1 5_555 55_5 yes
C(12) Fe C(13) C(14) -116.7(7) 0_555 26_1 5_555 55_5 yes
C(12) Fe C(14) C(13) 39.1(5) 0_555 26_1 5_555 55_5 yes
C(12) C(11) Fe C(13) -38.1(5) 0_555 26_1 5_555 55_5 yes
C(12) C(11) Fe C(14) -81.9(6) 0_555 26_1 5_555 55_5 yes
C(12) C(11) C(10) C(14) -0.6(9) 0_555 26_1 5_555 55_5 yes
C(12) C(13) Fe C(14) 116.7(7) 0_555 26_1 5_555 55_5 yes
C(13) Fe C(10) C(14) 38.1(5) 0_555 26_1 5_555 55_5 yes
C(13) C(12) Fe C(14) -38.7(5) 0_555 26_1 5_555 55_5 yes
C(13) C(12) Fe C(14) -38.7(5) 0_555 26_1 5_555 55_5 yes
